data_4306549
loop_
_publ_author_name
'Maarit Risto'
'Abdeljalil Assoud'
'Stephen M. Winter'
'Raija Oilunkaniemi'
'Risto S. Laitinen'
'Richard T. Oakley'

_publ_section_title
;
Heavy Atom Analogues of 1,2,3-Dithiazolylium Salts: Preparation, Structures
and Redox Chemistry
;
_journal_name_full 'Inorganic Chemistry'
_journal_page_first 10100
_journal_page_last 10109
_journal_paper_doi 10.1021/ic8013738
_journal_volume 47
_journal_year 2008
_chemical_formula_moiety 'C6 H4 N S2, Cl4 Ga'
_chemical_formula_sum 'C6 H4 Cl4 Ga N S2'
_chemical_formula_weight 365.74
_chemical_name_systematic
;
 ?
;
_space_group_IT_number 19
_symmetry_cell_setting orthorhombic
_symmetry_space_group_name_Hall 'P 2ac 2ab'
_symmetry_space_group_name_H-M 'P 21 21 21'
_atom_sites_solution_hydrogens geom
_atom_sites_solution_primary direct
_atom_sites_solution_secondary difmap
_audit_creation_method SHELXL-97
_cell_angle_alpha 90.00
_cell_angle_beta 90.00
_cell_angle_gamma 90.00
_cell_formula_units_Z 4
_cell_length_a 8.6904(4)
_cell_length_b 9.6874(5)
_cell_length_c 14.6214(7)
_cell_measurement_reflns_used 5698
_cell_measurement_temperature 296(2)
_cell_measurement_theta_max 26.54
_cell_measurement_theta_min 3.15
_cell_volume 1230.94(10)
_computing_structure_refinement 'SHELXL-97 (Sheldrick, 1997)'
_diffrn_ambient_temperature 296(2)
_diffrn_measured_fraction_theta_full 0.998
_diffrn_measured_fraction_theta_max 0.998
_diffrn_radiation_monochromator graphite
_diffrn_radiation_source 'fine-focus sealed tube'
_diffrn_radiation_type MoK\a
_diffrn_radiation_wavelength 0.71073
_diffrn_reflns_av_R_equivalents 0.0270
_diffrn_reflns_av_sigmaI/netI 0.0193
_diffrn_reflns_limit_h_max 12
_diffrn_reflns_limit_h_min -11
_diffrn_reflns_limit_k_max 13
_diffrn_reflns_limit_k_min -13
_diffrn_reflns_limit_l_max 20
_diffrn_reflns_limit_l_min -20
_diffrn_reflns_number 19063
_diffrn_reflns_theta_full 30.04
_diffrn_reflns_theta_max 30.04
_diffrn_reflns_theta_min 3.15
_exptl_absorpt_coefficient_mu 3.401
_exptl_absorpt_correction_T_max 0.8759
_exptl_absorpt_correction_T_min 0.5796
_exptl_absorpt_correction_type empirical
_exptl_absorpt_process_details 'APEX II'
_exptl_crystal_colour yellow
_exptl_crystal_density_diffrn 1.974
_exptl_crystal_density_method 'not measured'
_exptl_crystal_description Plate
_exptl_crystal_F_000 712
_exptl_crystal_size_max 0.18
_exptl_crystal_size_mid 0.12
_exptl_crystal_size_min 0.04
_refine_diff_density_max 0.472
_refine_diff_density_min -0.390
_refine_diff_density_rms 0.055
_refine_ls_abs_structure_details 'Flack H D (1983), Acta Cryst. A39, 876-881'
_refine_ls_abs_structure_Flack 0.509(12)
_refine_ls_extinction_coef 0.0033(4)
_refine_ls_extinction_expression Fc^*^=kFc[1+0.001xFc^2^\l^3^/sin(2\q)]^-1/4^
_refine_ls_extinction_method SHELXL
_refine_ls_goodness_of_fit_ref 1.028
_refine_ls_hydrogen_treatment constr
_refine_ls_matrix_type full
_refine_ls_number_parameters 129
_refine_ls_number_reflns 3597
_refine_ls_number_restraints 0
_refine_ls_restrained_S_all 1.028
_refine_ls_R_factor_all 0.0339
_refine_ls_R_factor_gt 0.0270
_refine_ls_shift/su_max 0.001
_refine_ls_shift/su_mean 0.000
_refine_ls_structure_factor_coef Fsqd
_refine_ls_weighting_details 'calc w=1/[\s^2^(Fo^2^)+(0.0260P)^2^+0.4640P] where P=(Fo^2^+2Fc^2^)/3'
_refine_ls_weighting_scheme calc
_refine_ls_wR_factor_gt 0.0600
_refine_ls_wR_factor_ref 0.0642
_reflns_number_gt 3154
_reflns_number_total 3597
_reflns_threshold_expression >2sigma(I)
_cod_data_source_file ic8013738_si_001.cif
_cod_data_source_block mr-2-27_0m
_cod_depositor_comments
;
The following automatic conversions were performed:
'_symmetry_cell_setting' value 'Orthorhombic' changed to 'orthorhombic'
according to '/home/saulius/struct/CIF-dictionaries/cif_core.dic'
dictionary named 'cif_core.dic' version 2.4.1 from 2010-06-29.

Automatic conversion script
Id: cif_fix_enum 1527 2010-12-29 10:47:43Z saulius 
;
_cod_database_code 4306549

loop_
_symmetry_equiv_pos_as_xyz
'x, y, z'
'-x+1/2, -y, z+1/2'
'-x, y+1/2, -z+1/2'
'x+1/2, -y+1/2, -z'

loop_
_atom_site_label
_atom_site_type_symbol
_atom_site_fract_x
_atom_site_fract_y
_atom_site_fract_z
_atom_site_U_iso_or_equiv
_atom_site_adp_type
_atom_site_occupancy
_atom_site_symmetry_multiplicity
_atom_site_calc_flag
_atom_site_refinement_flags
_atom_site_disorder_assembly
_atom_site_disorder_group
Ga1 Ga 0.98905(3) -0.01623(2) 0.002919(17) 0.04027(8) Uani 1 1 d . . .
Cl1 Cl 1.14799(8) 0.15657(7) 0.01215(6) 0.05714(18) Uani 1 1 d . . .
Cl2 Cl 1.11543(9) -0.20875(7) 0.01098(5) 0.05502(17) Uani 1 1 d . . .
Cl3 Cl 0.86963(9) -0.00540(10) -0.12726(5) 0.0623(2) Uani 1 1 d . . .
Cl4 Cl 0.82920(9) -0.00477(9) 0.11690(5) 0.0621(2) Uani 1 1 d . . .
S1 S 0.47654(11) 0.13459(11) 0.16001(6) 0.0742(3) Uani 1 1 d . . .
S2 S 0.43028(10) -0.06945(10) 0.14832(6) 0.0652(2) Uani 1 1 d . . .
N1 N 0.3508(3) 0.1785(3) 0.23052(18) 0.0606(7) Uani 1 1 d . . .
C1 C 0.2826(3) -0.0591(3) 0.22356(17) 0.0411(6) Uani 1 1 d . . .
C2 C 0.1893(4) -0.1686(3) 0.2516(2) 0.0536(7) Uani 1 1 d . . .
H2 H 0.2033 -0.2568 0.2279 0.064 Uiso 1 1 calc R . .
C3 C 0.0777(4) -0.1428(4) 0.3142(2) 0.0608(8) Uani 1 1 d . . .
H3 H 0.0150 -0.2149 0.3334 0.073 Uiso 1 1 calc R . .
C4 C 0.0546(3) -0.0124(4) 0.3502(2) 0.0647(9) Uani 1 1 d . . .
H4 H -0.0230 0.0001 0.3932 0.078 Uiso 1 1 calc R . .
C5 C 0.1408(4) 0.0974(3) 0.32513(19) 0.0564(8) Uani 1 1 d . . .
H5 H 0.1229 0.1843 0.3500 0.068 Uiso 1 1 calc R . .
C6 C 0.2584(3) 0.0767(3) 0.26045(17) 0.0438(6) Uani 1 1 d . . .

loop_
_atom_site_aniso_label
_atom_site_aniso_U_11
_atom_site_aniso_U_22
_atom_site_aniso_U_33
_atom_site_aniso_U_23
_atom_site_aniso_U_13
_atom_site_aniso_U_12
Ga1 0.04283(14) 0.03953(12) 0.03846(13) -0.00107(12) 0.00346(13) -0.00103(10)
Cl1 0.0541(4) 0.0494(3) 0.0679(5) 0.0004(3) 0.0018(4) -0.0115(3)
Cl2 0.0626(4) 0.0448(3) 0.0577(4) -0.0027(3) 0.0022(4) 0.0086(3)
Cl3 0.0643(4) 0.0740(5) 0.0487(3) 0.0040(4) -0.0102(3) -0.0013(4)
Cl4 0.0644(4) 0.0615(5) 0.0606(4) -0.0064(4) 0.0255(3) -0.0032(4)
S1 0.0656(6) 0.0882(6) 0.0687(5) 0.0178(4) 0.0031(5) -0.0218(5)
S2 0.0590(5) 0.0822(6) 0.0544(4) -0.0078(4) 0.0085(4) 0.0112(4)
N1 0.0675(18) 0.0455(14) 0.0687(16) 0.0090(12) -0.0123(14) -0.0109(12)
C1 0.0423(13) 0.0415(13) 0.0394(12) -0.0034(10) -0.0044(11) 0.0034(11)
C2 0.0625(18) 0.0409(16) 0.0574(17) -0.0011(12) -0.0100(14) -0.0066(14)
C3 0.0588(18) 0.071(2) 0.0528(17) 0.0136(15) -0.0052(15) -0.0190(17)
C4 0.0457(15) 0.100(3) 0.0486(15) -0.0006(17) 0.0032(12) 0.0083(19)
C5 0.0586(18) 0.0607(18) 0.0500(15) -0.0128(13) -0.0071(14) 0.0185(15)
C6 0.0461(16) 0.0425(15) 0.0427(13) -0.0008(10) -0.0071(12) 0.0028(11)

loop_
_atom_type_symbol
_atom_type_description
_atom_type_scat_dispersion_real
_atom_type_scat_dispersion_imag
_atom_type_scat_source
C C 0.0033 0.0016 'International Tables Vol C Tables 4.2.6.8 and 6.1.1.4'
H H 0.0000 0.0000 'International Tables Vol C Tables 4.2.6.8 and 6.1.1.4'
N N 0.0061 0.0033 'International Tables Vol C Tables 4.2.6.8 and 6.1.1.4'
S S 0.1246 0.1234 'International Tables Vol C Tables 4.2.6.8 and 6.1.1.4'
Cl Cl 0.1484 0.1585 'International Tables Vol C Tables 4.2.6.8 and 6.1.1.4'
Ga Ga 0.2307 1.6083 'International Tables Vol C Tables 4.2.6.8 and 6.1.1.4'

loop_
_geom_angle_atom_site_label_1
_geom_angle_atom_site_label_2
_geom_angle_atom_site_label_3
_geom_angle
_geom_angle_site_symmetry_1
_geom_angle_site_symmetry_3
_geom_angle_publ_flag
Cl2 Ga1 Cl3 109.36(3) . . ?
Cl2 Ga1 Cl4 109.05(3) . . ?
Cl3 Ga1 Cl4 111.38(3) . . ?
Cl2 Ga1 Cl1 109.70(3) . . ?
Cl3 Ga1 Cl1 108.72(3) . . ?
Cl4 Ga1 Cl1 108.62(3) . . ?
N1 S1 S2 100.53(11) . . ?
C1 S2 S1 92.16(10) . . ?
C6 N1 S1 115.6(2) . . ?
C2 C1 C6 120.0(3) . . ?
C2 C1 S2 125.8(2) . . ?
C6 C1 S2 114.1(2) . . ?
C3 C2 C1 118.2(3) . . ?
C2 C3 C4 121.9(3) . . ?
C5 C4 C3 122.4(3) . . ?
C4 C5 C6 118.2(3) . . ?
N1 C6 C5 123.2(3) . . ?
N1 C6 C1 117.5(3) . . ?
C5 C6 C1 119.3(3) . . ?

loop_
_geom_bond_atom_site_label_1
_geom_bond_atom_site_label_2
_geom_bond_distance
_geom_bond_site_symmetry_2
_geom_bond_publ_flag
Ga1 Cl2 2.1675(7) . ?
Ga1 Cl3 2.1704(7) . ?
Ga1 Cl4 2.1725(7) . ?
Ga1 Cl1 2.1745(7) . ?
S1 N1 1.561(3) . ?
S1 S2 2.0243(14) . ?
S2 C1 1.693(3) . ?
N1 C6 1.345(4) . ?
C1 C2 1.397(4) . ?
C1 C6 1.437(3) . ?
C2 C3 1.357(4) . ?
C3 C4 1.383(5) . ?
C4 C5 1.352(5) . ?
C5 C6 1.407(4) . ?
